data_1529468
loop_
_publ_author_name
'Fu, Hualong'
'Cui, Mengchao'
'Zhao, Liu'
'Tu, Peiyu'
'Zhou, Kaixiang'
'Dai, Jiapei'
'Liu, Boli'

_publ_section_title
;
 Highly Sensitive Near-Infrared Fluorophores for in Vivo Detection of
 Amyloid-\b Plaques in Alzheimer's Disease.
;
_journal_issue 17
_journal_name_full 'Journal of medicinal chemistry'
_journal_page_first 6972
_journal_page_last 6983
_journal_paper_doi 10.1021/acs.jmedchem.5b00861
_journal_volume 58
_journal_year 2015
_chemical_formula_sum 'C20 H17 N3'
_chemical_formula_weight 299.37
_chemical_name_systematic
; 
 ? 
;
_space_group_IT_number 14
_symmetry_cell_setting monoclinic
_symmetry_space_group_name_Hall '-P 2ybc'
_symmetry_space_group_name_H-M 'P 1 21/c 1'
_atom_sites_solution_hydrogens geom
_atom_sites_solution_primary direct
_atom_sites_solution_secondary difmap
_audit_creation_method SHELXL-97
_cell_angle_alpha 90.00
_cell_angle_beta 95.737(4)
_cell_angle_gamma 90.00
_cell_formula_units_Z 8
_cell_length_a 17.171(5)
_cell_length_b 7.611(2)
_cell_length_c 25.394(8)
_cell_measurement_reflns_used 9889
_cell_measurement_temperature 153(2)
_cell_measurement_theta_max 31.507
_cell_measurement_theta_min 2.384
_cell_volume 3302.1(17)
_computing_cell_refinement 'CrystalClear (Rigaku Inc., 2008)'
_computing_data_collection 'CrystalClear (Rigaku Inc., 2008)'
_computing_data_reduction 'CrystalClear (Rigaku Inc., 2008)'
_computing_structure_refinement 'SHELXL-97 (Sheldrick, 1997)'
_computing_structure_solution 'SHELXS-97 (Sheldrick, 1990)'
_diffrn_ambient_temperature 153(2)
_diffrn_detector_area_resol_mean 28.5714
_diffrn_measured_fraction_theta_full 0.997
_diffrn_measured_fraction_theta_max 0.997
_diffrn_measurement_device_type AFC10/Saturn724+
_diffrn_measurement_method 'phi and omega scans'
_diffrn_radiation_monochromator graphite
_diffrn_radiation_source 'Rotating Anode'
_diffrn_radiation_type MoK\a
_diffrn_radiation_wavelength 0.71073
_diffrn_reflns_av_R_equivalents 0.0511
_diffrn_reflns_av_sigmaI/netI 0.0445
_diffrn_reflns_limit_h_max 22
_diffrn_reflns_limit_h_min -22
_diffrn_reflns_limit_k_max 10
_diffrn_reflns_limit_k_min -10
_diffrn_reflns_limit_l_max 33
_diffrn_reflns_limit_l_min -29
_diffrn_reflns_number 30458
_diffrn_reflns_theta_full 27.99
_diffrn_reflns_theta_max 27.99
_diffrn_reflns_theta_min 2.74
_diffrn_standards_decay_% 0
_diffrn_standards_interval_count 0
_diffrn_standards_interval_time 0
_diffrn_standards_number 0
_exptl_absorpt_coefficient_mu 0.073
_exptl_absorpt_correction_T_max 0.9942
_exptl_absorpt_correction_T_min 0.9709
_exptl_absorpt_correction_type none
_exptl_crystal_colour Black
_exptl_crystal_density_diffrn 1.204
_exptl_crystal_density_method 'not measured'
_exptl_crystal_description Prism
_exptl_crystal_F_000 1264
_exptl_crystal_size_max 0.41
_exptl_crystal_size_mid 0.11
_exptl_crystal_size_min 0.08
_refine_diff_density_max 0.249
_refine_diff_density_min -0.179
_refine_diff_density_rms 0.044
_refine_ls_extinction_method none
_refine_ls_goodness_of_fit_ref 0.999
_refine_ls_hydrogen_treatment constr
_refine_ls_matrix_type full
_refine_ls_number_parameters 419
_refine_ls_number_reflns 7944
_refine_ls_number_restraints 0
_refine_ls_restrained_S_all 0.999
_refine_ls_R_factor_all 0.1160
_refine_ls_R_factor_gt 0.0789
_refine_ls_shift/su_max 0.000
_refine_ls_shift/su_mean 0.000
_refine_ls_structure_factor_coef Fsqd
_refine_ls_weighting_details 'calc w=1/[\s^2^(Fo^2^)+(0.0861P)^2^+1.6300P] where P=(Fo^2^+2Fc^2^)/3'
_refine_ls_weighting_scheme calc
_refine_ls_wR_factor_gt 0.1788
_refine_ls_wR_factor_ref 0.2019
_reflns_number_gt 5563
_reflns_number_total 7944
_reflns_threshold_expression >2sigma(I)
_cod_data_source_file jm5b00861_si_003.cif
_cod_data_source_block bo3121-1
_cod_depositor_comments
;
The following automatic conversions were performed:

'_symmetry_cell_setting' value 'Monoclinic' changed to 'monoclinic'
according to
/usr/data/users/saulius/crontab/automatic-downloads/rss-feeds/ACS/lib/dictionaries/cif_core.dic
dictionary named 'cif_core.dic' version 2.4.2 from 2011-04-26.

Automatic conversion script
Id: cif_fix_values 3271 2015-04-21 07:52:19Z andrius 

 Adding full bibliography for 1529467--1529468.cif.
;
_cod_original_cell_volume 3302.0(17)
_cod_original_sg_symbol_H-M P2(1)/c
_cod_database_code 1529468

loop_
_symmetry_equiv_pos_as_xyz
'x, y, z'
'-x, y+1/2, -z+1/2'
'-x, -y, -z'
'x, -y-1/2, z-1/2'

loop_
_atom_site_label
_atom_site_type_symbol
_atom_site_fract_x
_atom_site_fract_y
_atom_site_fract_z
_atom_site_U_iso_or_equiv
_atom_site_adp_type
_atom_site_occupancy
_atom_site_symmetry_multiplicity
_atom_site_calc_flag
_atom_site_refinement_flags
N1 N 0.85033(10) 0.1814(2) 0.89182(7) 0.0397(4) Uani 1 1 d .
N2 N 0.28673(14) 0.0396(3) 0.46395(9) 0.0625(6) Uani 1 1 d .
N3 N 0.06325(18) 0.2911(5) 0.48795(15) 0.1182(13) Uani 1 1 d .
N4 N 1.08735(11) 0.7516(3) 0.85669(8) 0.0449(5) Uani 1 1 d .
N5 N 0.28505(13) 0.5591(3) 0.46784(9) 0.0584(6) Uani 1 1 d .
N6 N 0.48978(13) 0.8829(3) 0.44053(9) 0.0540(6) Uani 1 1 d .
C1 C 0.77866(12) 0.2191(3) 0.86488(9) 0.0348(5) Uani 1 1 d .
C2 C 0.76129(12) 0.1810(3) 0.81135(9) 0.0350(5) Uani 1 1 d .
H2 H 0.8003 0.1292 0.7923 0.042 Uiso 1 1 calc R
C3 C 0.68647(12) 0.2180(3) 0.78485(8) 0.0323(4) Uani 1 1 d .
C4 C 0.66622(12) 0.1772(3) 0.73020(9) 0.0358(5) Uani 1 1 d .
H4 H 0.7042 0.1246 0.7105 0.043 Uiso 1 1 calc R
C5 C 0.59363(13) 0.2119(3) 0.70589(9) 0.0366(5) Uani 1 1 d .
H5 H 0.5819 0.1824 0.6696 0.044 Uiso 1 1 calc R
C6 C 0.53441(12) 0.2922(3) 0.73389(8) 0.0337(5) Uani 1 1 d .
C7 C 0.55351(12) 0.3345(3) 0.78656(8) 0.0335(5) Uani 1 1 d .
H7 H 0.5153 0.3896 0.8055 0.040 Uiso 1 1 calc R
C8 C 0.62827(12) 0.2982(3) 0.81307(8) 0.0325(4) Uani 1 1 d .
C9 C 0.64724(12) 0.3376(3) 0.86726(8) 0.0352(5) Uani 1 1 d .
H9 H 0.6091 0.3919 0.8865 0.042 Uiso 1 1 calc R
C10 C 0.71902(12) 0.2994(3) 0.89249(9) 0.0366(5) Uani 1 1 d .
H10 H 0.7298 0.3265 0.9290 0.044 Uiso 1 1 calc R
C11 C 0.45571(12) 0.3288(3) 0.70980(9) 0.0353(5) Uani 1 1 d .
H11 H 0.4222 0.3919 0.7306 0.042 Uiso 1 1 calc R
C12 C 0.42570(12) 0.2818(3) 0.66064(9) 0.0358(5) Uani 1 1 d .
H12 H 0.4587 0.2209 0.6389 0.043 Uiso 1 1 calc R
C13 C 0.34704(12) 0.3185(3) 0.63939(9) 0.0359(5) Uani 1 1 d .
H13 H 0.3144 0.3838 0.6603 0.043 Uiso 1 1 calc R
C14 C 0.31724(12) 0.2640(3) 0.59073(9) 0.0372(5) Uani 1 1 d .
H14 H 0.3507 0.2030 0.5694 0.045 Uiso 1 1 calc R
C15 C 0.23860(13) 0.2934(3) 0.57003(9) 0.0409(5) Uani 1 1 d .
H15 H 0.2065 0.3620 0.5904 0.049 Uiso 1 1 calc R
C16 C 0.20596(13) 0.2294(3) 0.52268(10) 0.0436(5) Uani 1 1 d .
C17 C 0.12642(17) 0.2650(4) 0.50323(13) 0.0678(8) Uani 1 1 d .
C18 C 0.25036(14) 0.1254(3) 0.48936(10) 0.0448(6) Uani 1 1 d .
C19 C 0.86825(14) 0.2360(4) 0.94676(9) 0.0490(6) Uani 1 1 d .
H19A H 0.8693 0.3646 0.9487 0.059 Uiso 1 1 calc R
H19B H 0.9195 0.1892 0.9605 0.059 Uiso 1 1 calc R
H19C H 0.8280 0.1908 0.9680 0.059 Uiso 1 1 calc R
C20 C 0.91479(13) 0.1242(3) 0.86302(10) 0.0491(6) Uani 1 1 d .
H20A H 0.9006 0.0142 0.8444 0.059 Uiso 1 1 calc R
H20B H 0.9614 0.1054 0.8879 0.059 Uiso 1 1 calc R
H20C H 0.9258 0.2146 0.8373 0.059 Uiso 1 1 calc R
C21 C 1.01180(12) 0.7287(3) 0.83363(9) 0.0364(5) Uani 1 1 d .
C22 C 0.98667(12) 0.7949(3) 0.78347(9) 0.0367(5) Uani 1 1 d .
H22 H 1.0226 0.8573 0.7643 0.044 Uiso 1 1 calc R
C23 C 0.90920(12) 0.7711(3) 0.76066(8) 0.0340(5) Uani 1 1 d .
C24 C 0.88128(13) 0.8410(3) 0.71009(9) 0.0396(5) Uani 1 1 d .
H24 H 0.9157 0.9090 0.6912 0.047 Uiso 1 1 calc R
C25 C 0.80662(13) 0.8129(3) 0.68818(9) 0.0385(5) Uani 1 1 d .
H25 H 0.7902 0.8616 0.6545 0.046 Uiso 1 1 calc R
C26 C 0.75230(12) 0.7113(3) 0.71488(9) 0.0349(5) Uani 1 1 d .
C27 C 0.77793(12) 0.6476(3) 0.76494(9) 0.0348(5) Uani 1 1 d .
H27 H 0.7424 0.5835 0.7840 0.042 Uiso 1 1 calc R
C28 C 0.85479(12) 0.6750(3) 0.78835(8) 0.0342(5) Uani 1 1 d .
C29 C 0.88164(13) 0.6086(3) 0.83920(9) 0.0403(5) Uani 1 1 d .
H29 H 0.8464 0.5452 0.8586 0.048 Uiso 1 1 calc R
C30 C 0.95658(13) 0.6335(3) 0.86085(9) 0.0408(5) Uani 1 1 d .
H30 H 0.9725 0.5863 0.8949 0.049 Uiso 1 1 calc R
C31 C 0.67440(12) 0.6663(3) 0.69125(9) 0.0366(5) Uani 1 1 d .
H31 H 0.6426 0.6007 0.7127 0.044 Uiso 1 1 calc R
C32 C 0.64235(12) 0.7076(3) 0.64211(9) 0.0383(5) Uani 1 1 d .
H32 H 0.6716 0.7792 0.6206 0.046 Uiso 1 1 calc R
C33 C 0.56680(13) 0.6492(3) 0.62091(9) 0.0391(5) Uani 1 1 d .
H33 H 0.5377 0.5775 0.6425 0.047 Uiso 1 1 calc R
C34 C 0.53382(13) 0.6904(3) 0.57124(9) 0.0389(5) Uani 1 1 d .
H34 H 0.5628 0.7614 0.5494 0.047 Uiso 1 1 calc R
C35 C 0.45814(12) 0.6320(3) 0.55074(9) 0.0389(5) Uani 1 1 d .
H35 H 0.4311 0.5558 0.5723 0.047 Uiso 1 1 calc R
C36 C 0.42159(12) 0.6768(3) 0.50263(9) 0.0388(5) Uani 1 1 d .
C37 C 0.34536(14) 0.6118(3) 0.48368(10) 0.0440(5) Uani 1 1 d .
C38 C 0.45829(13) 0.7918(3) 0.46750(9) 0.0419(5) Uani 1 1 d .
C39 C 1.10842(17) 0.7028(5) 0.91112(12) 0.0717(9) Uani 1 1 d .
H39A H 1.0761 0.7687 0.9340 0.086 Uiso 1 1 calc R
H39B H 1.1638 0.7300 0.9209 0.086 Uiso 1 1 calc R
H39C H 1.0997 0.5766 0.9154 0.086 Uiso 1 1 calc R
C40 C 1.14264(14) 0.8505(4) 0.82929(11) 0.0576(7) Uani 1 1 d .
H40A H 1.1506 0.7917 0.7959 0.069 Uiso 1 1 calc R
H40B H 1.1926 0.8579 0.8515 0.069 Uiso 1 1 calc R
H40C H 1.1222 0.9692 0.8219 0.069 Uiso 1 1 calc R

loop_
_atom_site_aniso_label
_atom_site_aniso_U_11
_atom_site_aniso_U_22
_atom_site_aniso_U_33
_atom_site_aniso_U_23
_atom_site_aniso_U_13
_atom_site_aniso_U_12
N1 0.0309(9) 0.0468(11) 0.0400(11) -0.0026(8) -0.0032(8) 0.0007(8)
N2 0.0649(15) 0.0670(15) 0.0563(15) -0.0056(12) 0.0101(12) -0.0053(12)
N3 0.0478(17) 0.168(4) 0.131(3) -0.026(3) -0.0317(18) 0.0163(19)
N4 0.0345(10) 0.0532(12) 0.0454(12) 0.0019(9) -0.0037(8) -0.0048(9)
N5 0.0424(12) 0.0649(14) 0.0659(15) 0.0058(12) -0.0044(11) -0.0023(11)
N6 0.0584(14) 0.0564(13) 0.0488(13) -0.0021(10) 0.0142(11) 0.0030(11)
C1 0.0303(10) 0.0322(10) 0.0408(12) 0.0017(9) -0.0021(9) -0.0036(8)
C2 0.0310(11) 0.0336(10) 0.0403(12) -0.0008(9) 0.0034(9) -0.0011(8)
C3 0.0327(11) 0.0294(10) 0.0348(11) 0.0009(8) 0.0033(9) -0.0024(8)
C4 0.0342(11) 0.0370(11) 0.0369(12) -0.0022(9) 0.0063(9) 0.0006(9)
C5 0.0370(12) 0.0389(11) 0.0335(11) 0.0005(9) 0.0012(9) -0.0001(9)
C6 0.0317(11) 0.0315(10) 0.0377(12) 0.0035(9) 0.0022(9) -0.0017(8)
C7 0.0302(10) 0.0320(10) 0.0385(12) -0.0004(9) 0.0039(9) -0.0003(8)
C8 0.0313(10) 0.0317(10) 0.0344(11) 0.0004(8) 0.0030(8) -0.0034(8)
C9 0.0321(11) 0.0356(11) 0.0379(12) -0.0016(9) 0.0041(9) -0.0014(8)
C10 0.0346(11) 0.0362(11) 0.0384(12) -0.0006(9) 0.0007(9) -0.0039(9)
C11 0.0332(11) 0.0322(10) 0.0404(12) 0.0008(9) 0.0032(9) 0.0009(8)
C12 0.0315(11) 0.0362(11) 0.0393(12) 0.0018(9) 0.0019(9) 0.0026(9)
C13 0.0328(11) 0.0339(10) 0.0406(12) 0.0011(9) 0.0014(9) -0.0001(8)
C14 0.0288(11) 0.0367(11) 0.0456(13) 0.0020(9) 0.0017(9) 0.0011(8)
C15 0.0322(11) 0.0399(12) 0.0498(14) 0.0028(10) -0.0008(10) 0.0009(9)
C16 0.0305(11) 0.0461(13) 0.0524(14) 0.0053(11) -0.0057(10) -0.0030(9)
C17 0.0420(16) 0.084(2) 0.074(2) -0.0096(17) -0.0142(14) 0.0017(14)
C18 0.0399(13) 0.0487(13) 0.0446(14) 0.0032(11) -0.0014(11) -0.0085(11)
C19 0.0360(12) 0.0635(16) 0.0454(14) -0.0022(12) -0.0064(10) 0.0026(11)
C20 0.0351(12) 0.0552(14) 0.0561(16) -0.0067(12) -0.0004(11) 0.0084(11)
C21 0.0337(11) 0.0343(10) 0.0410(12) -0.0041(9) 0.0033(9) -0.0003(8)
C22 0.0314(11) 0.0382(11) 0.0415(12) -0.0010(9) 0.0084(9) -0.0023(9)
C23 0.0330(11) 0.0329(10) 0.0361(11) -0.0016(9) 0.0031(9) -0.0016(8)
C24 0.0368(12) 0.0414(12) 0.0410(13) 0.0068(10) 0.0065(9) -0.0064(9)
C25 0.0383(12) 0.0421(12) 0.0346(12) 0.0055(9) 0.0014(9) -0.0005(9)
C26 0.0325(11) 0.0336(10) 0.0391(12) -0.0006(9) 0.0058(9) -0.0004(8)
C27 0.0344(11) 0.0329(10) 0.0383(12) -0.0003(9) 0.0092(9) -0.0041(8)
C28 0.0355(11) 0.0317(10) 0.0358(11) 0.0003(9) 0.0049(9) -0.0033(8)
C29 0.0415(12) 0.0388(12) 0.0410(13) 0.0054(10) 0.0051(10) -0.0077(9)
C30 0.0437(13) 0.0401(12) 0.0376(12) 0.0034(10) -0.0013(10) -0.0031(10)
C31 0.0343(11) 0.0346(10) 0.0407(12) 0.0016(9) 0.0034(9) -0.0010(9)
C32 0.0334(11) 0.0395(11) 0.0422(13) 0.0003(10) 0.0052(9) -0.0021(9)
C33 0.0340(11) 0.0383(11) 0.0452(13) -0.0017(10) 0.0045(9) 0.0014(9)
C34 0.0334(11) 0.0405(12) 0.0433(13) -0.0006(10) 0.0057(9) 0.0032(9)
C35 0.0342(11) 0.0398(11) 0.0429(13) -0.0030(10) 0.0057(9) 0.0033(9)
C36 0.0312(11) 0.0426(12) 0.0421(13) -0.0046(10) 0.0018(9) 0.0046(9)
C37 0.0376(13) 0.0482(13) 0.0458(14) 0.0002(11) 0.0025(10) 0.0044(10)
C38 0.0383(12) 0.0455(13) 0.0421(13) -0.0072(11) 0.0047(10) 0.0032(10)
C39 0.0509(17) 0.100(2) 0.0595(19) 0.0178(17) -0.0175(14) -0.0140(16)
C40 0.0357(13) 0.0707(18) 0.0655(18) 0.0082(14) 0.0008(12) -0.0074(12)

loop_
_atom_type_symbol
_atom_type_description
_atom_type_scat_dispersion_real
_atom_type_scat_dispersion_imag
_atom_type_scat_source
C C 0.0033 0.0016 'International Tables Vol C Tables 4.2.6.8 and 6.1.1.4'
H H 0.0000 0.0000 'International Tables Vol C Tables 4.2.6.8 and 6.1.1.4'
N N 0.0061 0.0033 'International Tables Vol C Tables 4.2.6.8 and 6.1.1.4'

loop_
_geom_angle_atom_site_label_1
_geom_angle_atom_site_label_2
_geom_angle_atom_site_label_3
_geom_angle
C1 N1 C20 120.03(19)
C1 N1 C19 120.56(19)
C20 N1 C19 117.91(19)
C21 N4 C39 120.6(2)
C21 N4 C40 119.8(2)
C39 N4 C40 118.8(2)
N1 C1 C2 122.34(19)
N1 C1 C10 119.48(19)
C2 C1 C10 118.18(19)
C1 C2 C3 121.15(19)
C1 C2 H2 119.4
C3 C2 H2 119.4
C2 C3 C8 119.64(19)
C2 C3 C4 122.55(19)
C8 C3 C4 117.81(19)
C5 C4 C3 121.38(19)
C5 C4 H4 119.3
C3 C4 H4 119.3
C4 C5 C6 121.4(2)
C4 C5 H5 119.3
C6 C5 H5 119.3
C7 C6 C5 117.86(19)
C7 C6 C11 118.87(19)
C5 C6 C11 123.3(2)
C6 C7 C8 122.03(19)
C6 C7 H7 119.0
C8 C7 H7 119.0
C9 C8 C7 122.07(19)
C9 C8 C3 118.40(19)
C7 C8 C3 119.53(19)
C10 C9 C8 121.5(2)
C10 C9 H9 119.3
C8 C9 H9 119.3
C9 C10 C1 121.2(2)
C9 C10 H10 119.4
C1 C10 H10 119.4
C12 C11 C6 126.2(2)
C12 C11 H11 116.9
C6 C11 H11 116.9
C11 C12 C13 123.7(2)
C11 C12 H12 118.1
C13 C12 H12 118.1
C14 C13 C12 122.7(2)
C14 C13 H13 118.6
C12 C13 H13 118.6
C13 C14 C15 123.3(2)
C13 C14 H14 118.3
C15 C14 H14 118.3
C16 C15 C14 124.3(2)
C16 C15 H15 117.9
C14 C15 H15 117.9
C15 C16 C17 122.0(2)
C15 C16 C18 121.4(2)
C17 C16 C18 116.5(2)
N3 C17 C16 179.1(4)
N2 C18 C16 178.1(3)
N1 C19 H19A 109.5
N1 C19 H19B 109.5
H19A C19 H19B 109.5
N1 C19 H19C 109.5
H19A C19 H19C 109.5
H19B C19 H19C 109.5
N1 C20 H20A 109.5
N1 C20 H20B 109.5
H20A C20 H20B 109.5
N1 C20 H20C 109.5
H20A C20 H20C 109.5
H20B C20 H20C 109.5
N4 C21 C22 122.2(2)
N4 C21 C30 120.1(2)
C22 C21 C30 117.7(2)
C21 C22 C23 121.43(19)
C21 C22 H22 119.3
C23 C22 H22 119.3
C22 C23 C28 120.1(2)
C22 C23 C24 122.70(19)
C28 C23 C24 117.20(19)
C25 C24 C23 121.7(2)
C25 C24 H24 119.1
C23 C24 H24 119.1
C24 C25 C26 121.5(2)
C24 C25 H25 119.3
C26 C25 H25 119.3
C27 C26 C25 117.32(19)
C27 C26 C31 119.35(19)
C25 C26 C31 123.3(2)
C26 C27 C28 122.16(19)
C26 C27 H27 118.9
C28 C27 H27 118.9
C27 C28 C29 122.48(19)
C27 C28 C23 120.0(2)
C29 C28 C23 117.5(2)
C30 C29 C28 121.7(2)
C30 C29 H29 119.1
C28 C29 H29 119.1
C29 C30 C21 121.5(2)
C29 C30 H30 119.3
C21 C30 H30 119.3
C32 C31 C26 126.9(2)
C32 C31 H31 116.5
C26 C31 H31 116.5
C31 C32 C33 123.2(2)
C31 C32 H32 118.4
C33 C32 H32 118.4
C34 C33 C32 123.7(2)
C34 C33 H33 118.2
C32 C33 H33 118.2
C33 C34 C35 123.0(2)
C33 C34 H34 118.5
C35 C34 H34 118.5
C36 C35 C34 125.0(2)
C36 C35 H35 117.5
C34 C35 H35 117.5
C35 C36 C37 122.5(2)
C35 C36 C38 121.2(2)
C37 C36 C38 116.3(2)
N5 C37 C36 178.9(3)
N6 C38 C36 177.8(3)
N4 C39 H39A 109.5
N4 C39 H39B 109.5
H39A C39 H39B 109.5
N4 C39 H39C 109.5
H39A C39 H39C 109.5
H39B C39 H39C 109.5
N4 C40 H40A 109.5
N4 C40 H40B 109.5
H40A C40 H40B 109.5
N4 C40 H40C 109.5
H40A C40 H40C 109.5
H40B C40 H40C 109.5

loop_
_geom_bond_atom_site_label_1
_geom_bond_atom_site_label_2
_geom_bond_distance
N1 C1 1.377(3)
N1 C20 1.453(3)
N1 C19 1.459(3)
N2 C18 1.146(3)
N3 C17 1.133(4)
N4 C21 1.380(3)
N4 C39 1.442(3)
N4 C40 1.444(3)
N5 C37 1.145(3)
N6 C38 1.147(3)
C1 C2 1.393(3)
C1 C10 1.434(3)
C2 C3 1.418(3)
C2 H2 0.9500
C3 C8 1.424(3)
C3 C4 1.431(3)
C4 C5 1.360(3)
C4 H4 0.9500
C5 C6 1.434(3)
C5 H5 0.9500
C6 C7 1.383(3)
C6 C11 1.454(3)
C7 C8 1.416(3)
C7 H7 0.9500
C8 C9 1.414(3)
C9 C10 1.362(3)
C9 H9 0.9500
C10 H10 0.9500
C11 C12 1.350(3)
C11 H11 0.9500
C12 C13 1.431(3)
C12 H12 0.9500
C13 C14 1.354(3)
C13 H13 0.9500
C14 C15 1.417(3)
C14 H14 0.9500
C15 C16 1.364(3)
C15 H15 0.9500
C16 C17 1.431(3)
C16 C18 1.433(4)
C19 H19A 0.9800
C19 H19B 0.9800
C19 H19C 0.9800
C20 H20A 0.9800
C20 H20B 0.9800
C20 H20C 0.9800
C21 C22 1.397(3)
C21 C30 1.426(3)
C22 C23 1.409(3)
C22 H22 0.9500
C23 C28 1.426(3)
C23 C24 1.428(3)
C24 C25 1.362(3)
C24 H24 0.9500
C25 C26 1.433(3)
C25 H25 0.9500
C26 C27 1.390(3)
C26 C31 1.451(3)
C27 C28 1.408(3)
C27 H27 0.9500
C28 C29 1.420(3)
C29 C30 1.361(3)
C29 H29 0.9500
C30 H30 0.9500
C31 C32 1.350(3)
C31 H31 0.9500
C32 C33 1.425(3)
C32 H32 0.9500
C33 C34 1.367(3)
C33 H33 0.9500
C34 C35 1.422(3)
C34 H34 0.9500
C35 C36 1.360(3)
C35 H35 0.9500
C36 C37 1.437(3)
C36 C38 1.439(3)
C39 H39A 0.9800
C39 H39B 0.9800
C39 H39C 0.9800
C40 H40A 0.9800
C40 H40B 0.9800
C40 H40C 0.9800

loop_
_geom_torsion_atom_site_label_1
_geom_torsion_atom_site_label_2
_geom_torsion_atom_site_label_3
_geom_torsion_atom_site_label_4
_geom_torsion
C20 N1 C1 C2 9.4(3)
C19 N1 C1 C2 175.1(2)
C20 N1 C1 C10 -171.0(2)
C19 N1 C1 C10 -5.2(3)
N1 C1 C2 C3 178.76(18)
C10 C1 C2 C3 -0.9(3)
C1 C2 C3 C8 1.0(3)
C1 C2 C3 C4 -178.64(19)
C2 C3 C4 C5 179.07(19)
C8 C3 C4 C5 -0.6(3)
C3 C4 C5 C6 0.4(3)
C4 C5 C6 C7 0.4(3)
C4 C5 C6 C11 -178.9(2)
C5 C6 C7 C8 -1.1(3)
C11 C6 C7 C8 178.19(18)
C6 C7 C8 C9 -178.47(19)
C6 C7 C8 C3 1.0(3)
C2 C3 C8 C9 -0.3(3)
C4 C3 C8 C9 179.34(18)
C2 C3 C8 C7 -179.77(18)
C4 C3 C8 C7 -0.1(3)
C7 C8 C9 C10 178.96(19)
C3 C8 C9 C10 -0.5(3)
C8 C9 C10 C1 0.6(3)
N1 C1 C10 C9 -179.58(19)
C2 C1 C10 C9 0.1(3)
C7 C6 C11 C12 -173.7(2)
C5 C6 C11 C12 5.5(3)
C6 C11 C12 C13 178.66(19)
C11 C12 C13 C14 -177.3(2)
C12 C13 C14 C15 177.4(2)
C13 C14 C15 C16 -175.4(2)
C14 C15 C16 C17 -179.1(2)
C14 C15 C16 C18 -0.3(4)
C15 C16 C17 N3 -109(26)
C18 C16 C17 N3 72(26)
C15 C16 C18 N2 44(8)
C17 C16 C18 N2 -137(8)
C39 N4 C21 C22 171.5(2)
C40 N4 C21 C22 1.6(3)
C39 N4 C21 C30 -9.1(3)
C40 N4 C21 C30 -179.0(2)
N4 C21 C22 C23 -179.64(19)
C30 C21 C22 C23 0.9(3)
C21 C22 C23 C28 -1.2(3)
C21 C22 C23 C24 178.4(2)
C22 C23 C24 C25 178.4(2)
C28 C23 C24 C25 -2.1(3)
C23 C24 C25 C26 0.0(3)
C24 C25 C26 C27 2.2(3)
C24 C25 C26 C31 -174.9(2)
C25 C26 C27 C28 -2.2(3)
C31 C26 C27 C28 174.97(19)
C26 C27 C28 C29 -179.3(2)
C26 C27 C28 C23 0.1(3)
C22 C23 C28 C27 -178.43(19)
C24 C23 C28 C27 2.0(3)
C22 C23 C28 C29 1.0(3)
C24 C23 C28 C29 -178.56(19)
C27 C28 C29 C30 178.7(2)
C23 C28 C29 C30 -0.7(3)
C28 C29 C30 C21 0.5(3)
N4 C21 C30 C29 180.0(2)
C22 C21 C30 C29 -0.6(3)
C27 C26 C31 C32 -175.6(2)
C25 C26 C31 C32 1.4(4)
C26 C31 C32 C33 176.2(2)
C31 C32 C33 C34 180.0(2)
C32 C33 C34 C35 -179.6(2)
C33 C34 C35 C36 176.6(2)
C34 C35 C36 C37 179.2(2)
C34 C35 C36 C38 -0.1(3)
C35 C36 C37 N5 -127(16)
C38 C36 C37 N5 52(16)
C35 C36 C38 N6 12(7)
C37 C36 C38 N6 -167(6)
